data_7104574
loop_
_publ_author_name
'Kim, Youngmin'
'Hudnall, Todd W'
'Bouhadir, Ghenwa'
'Bourissou, Didier'
'Gabba\"i, Fran\,cois P'

_publ_section_title
;
 Azide ion recognition in water-CHCl(3) using a chelating phosphonium
 borane as a receptor.
;
_journal_issue 25
_journal_name_full 'Chemical communications (Cambridge, England)'
_journal_page_first 3729
_journal_page_last 3731
_journal_paper_doi 10.1039/b905232a
_journal_volume 34
_journal_year 2009
_chemical_formula_sum 'C37 H39 B N3 P'
_chemical_formula_weight 567.49
_chemical_name_systematic
;
?
;
_space_group_IT_number 14
_symmetry_cell_setting monoclinic
_symmetry_space_group_name_Hall '-P 2yn'
_symmetry_space_group_name_H-M 'P 1 21/n 1'
_atom_sites_solution_hydrogens geom
_atom_sites_solution_primary direct
_atom_sites_solution_secondary difmap
_audit_creation_method SHELXL-97
_cell_angle_alpha 90.00
_cell_angle_beta 95.172(9)
_cell_angle_gamma 90.00
_cell_formula_units_Z 4
_cell_length_a 17.702(2)
_cell_length_b 8.9863(12)
_cell_length_c 19.979(3)
_cell_measurement_temperature 213(2)
_cell_volume 3165.3(7)
_computing_cell_refinement 'Bruker APEX'
_computing_data_collection 'Bruker APEX'
_computing_data_reduction 'Bruker APEX'
_computing_molecular_graphics 'Bruker SHELXTL'
_computing_publication_material 'Bruker SHELXTL'
_computing_structure_refinement 'SHELXL-97 (Sheldrick, 1997)'
_computing_structure_solution 'SHELXS-97 (Sheldrick, 1990)'
_diffrn_ambient_temperature 213(2)
_diffrn_measured_fraction_theta_full 0.997
_diffrn_measured_fraction_theta_max 0.997
_diffrn_measurement_device_type 'CCD area detector'
_diffrn_measurement_method 'phi and omega scans'
_diffrn_radiation_monochromator graphite
_diffrn_radiation_source 'fine-focus sealed tube'
_diffrn_radiation_type MoK\a
_diffrn_radiation_wavelength 0.71073
_diffrn_reflns_av_R_equivalents 0.0582
_diffrn_reflns_av_sigmaI/netI 0.0620
_diffrn_reflns_limit_h_max 20
_diffrn_reflns_limit_h_min -20
_diffrn_reflns_limit_k_max 10
_diffrn_reflns_limit_k_min -10
_diffrn_reflns_limit_l_max 22
_diffrn_reflns_limit_l_min -22
_diffrn_reflns_number 27389
_diffrn_reflns_theta_full 24.00
_diffrn_reflns_theta_max 24.00
_diffrn_reflns_theta_min 2.05
_exptl_absorpt_coefficient_mu 0.117
_exptl_absorpt_correction_T_max 0.9896
_exptl_absorpt_correction_T_min 0.9385
_exptl_absorpt_correction_type multi-scan
_exptl_absorpt_process_details sadabs
_exptl_crystal_colour colorless
_exptl_crystal_density_diffrn 1.191
_exptl_crystal_density_method 'not measured'
_exptl_crystal_description block
_exptl_crystal_F_000 1208
_exptl_crystal_size_max 0.55
_exptl_crystal_size_mid 0.15
_exptl_crystal_size_min 0.09
_refine_diff_density_max 0.253
_refine_diff_density_min -0.238
_refine_diff_density_rms 0.041
_refine_ls_extinction_method none
_refine_ls_goodness_of_fit_ref 1.008
_refine_ls_hydrogen_treatment constr
_refine_ls_matrix_type full
_refine_ls_number_parameters 379
_refine_ls_number_reflns 4956
_refine_ls_number_restraints 0
_refine_ls_restrained_S_all 1.008
_refine_ls_R_factor_all 0.0777
_refine_ls_R_factor_gt 0.0525
_refine_ls_shift/su_max 0.000
_refine_ls_shift/su_mean 0.000
_refine_ls_structure_factor_coef Fsqd
_refine_ls_weighting_details 'calc w=1/[\s^2^(Fo^2^)+(0.0557P)^2^+1.9300P] where P=(Fo^2^+2Fc^2^)/3'
_refine_ls_weighting_scheme calc
_refine_ls_wR_factor_gt 0.1304
_refine_ls_wR_factor_ref 0.1496
_reflns_number_gt 3572
_reflns_number_total 4956
_reflns_threshold_expression >2sigma(I)
_cod_data_source_file b905232a.txt
_cod_data_source_block n
_cod_depositor_comments
;
The following automatic conversions were performed:
'_symmetry_cell_setting' value 'Monoclinic' changed to 'monoclinic'
according to '/home/saulius/struct/CIF-dictionaries/cif_core.dic'
dictionary named 'cif_core.dic' version 2.4.1 from 2010-06-29.

Automatic conversion script
Id: cif_fix_enum 1527 2010-12-29 10:47:43Z saulius 
;
_cod_original_sg_symbol_H-M P2(1)/n
_cod_database_code 7104574

loop_
_symmetry_equiv_pos_as_xyz
'x, y, z'
'-x+1/2, y+1/2, -z+1/2'
'-x, -y, -z'
'x-1/2, -y-1/2, z-1/2'

loop_
_atom_site_label
_atom_site_type_symbol
_atom_site_fract_x
_atom_site_fract_y
_atom_site_fract_z
_atom_site_U_iso_or_equiv
_atom_site_adp_type
_atom_site_occupancy
_atom_site_symmetry_multiplicity
_atom_site_calc_flag
_atom_site_refinement_flags
_atom_site_disorder_assembly
_atom_site_disorder_group
P1 P 0.46188(4) 0.64244(8) 0.15598(3) 0.0415(2) Uani 1 1 d . . .
N1 N 0.54512(13) 0.5051(2) 0.26408(10) 0.0463(5) Uani 1 1 d . . .
C1 C 0.43697(14) 0.4465(3) 0.15048(12) 0.0410(6) Uani 1 1 d . . .
B1 B 0.48377(19) 0.3794(4) 0.28088(16) 0.0518(8) Uani 1 1 d . . .
C2 C 0.44540(15) 0.3446(3) 0.20453(13) 0.0464(6) Uani 1 1 d . . .
N2 N 0.61229(15) 0.5131(3) 0.28201(12) 0.0591(6) Uani 1 1 d . . .
C3 C 0.42291(16) 0.1987(3) 0.18818(15) 0.0559(7) Uani 1 1 d . . .
H3A H 0.4246 0.1283 0.2231 0.067 Uiso 1 1 calc R . .
N3 N 0.67607(17) 0.5301(4) 0.29645(17) 0.0918(10) Uani 1 1 d . . .
C4 C 0.39853(16) 0.1515(3) 0.12427(15) 0.0571(8) Uani 1 1 d . . .
H4A H 0.3852 0.0514 0.1163 0.068 Uiso 1 1 calc R . .
C5 C 0.39387(17) 0.2526(3) 0.07187(14) 0.0558(8) Uani 1 1 d . . .
H5A H 0.3786 0.2217 0.0278 0.067 Uiso 1 1 calc R . .
C6 C 0.41200(15) 0.3990(3) 0.08535(13) 0.0494(7) Uani 1 1 d . . .
H6A H 0.4076 0.4687 0.0501 0.059 Uiso 1 1 calc R . .
C7 C 0.43800(16) 0.7493(3) 0.22728(13) 0.0495(7) Uani 1 1 d . . .
H7A H 0.4658 0.7112 0.2677 0.074 Uiso 1 1 calc R . .
H7B H 0.3840 0.7415 0.2314 0.074 Uiso 1 1 calc R . .
H7C H 0.4514 0.8527 0.2211 0.074 Uiso 1 1 calc R . .
C8 C 0.55889(14) 0.6723(3) 0.14041(12) 0.0448(6) Uani 1 1 d . . .
C9 C 0.59557(16) 0.5711(4) 0.10255(14) 0.0579(8) Uani 1 1 d . . .
H9A H 0.5702 0.4852 0.0858 0.070 Uiso 1 1 calc R . .
C10 C 0.66995(18) 0.5969(5) 0.08931(16) 0.0734(10) Uani 1 1 d . . .
H10A H 0.6948 0.5287 0.0631 0.088 Uiso 1 1 calc R . .
C11 C 0.70773(18) 0.7223(5) 0.11437(16) 0.0701(10) Uani 1 1 d . . .
H11A H 0.7583 0.7389 0.1055 0.084 Uiso 1 1 calc R . .
C12 C 0.67194(17) 0.8214(4) 0.15174(17) 0.0683(9) Uani 1 1 d . . .
H12A H 0.6978 0.9068 0.1685 0.082 Uiso 1 1 calc R . .
C13 C 0.59767(16) 0.7979(3) 0.16539(15) 0.0581(8) Uani 1 1 d . . .
H13A H 0.5734 0.8670 0.1916 0.070 Uiso 1 1 calc R . .
C14 C 0.40449(15) 0.7314(3) 0.08717(13) 0.0443(6) Uani 1 1 d . . .
C15 C 0.32622(16) 0.7435(3) 0.09080(15) 0.0541(7) Uani 1 1 d . . .
H15A H 0.3040 0.7030 0.1277 0.065 Uiso 1 1 calc R . .
C16 C 0.28141(18) 0.8148(4) 0.04027(17) 0.0659(9) Uani 1 1 d . . .
H16A H 0.2289 0.8230 0.0432 0.079 Uiso 1 1 calc R . .
C17 C 0.3130(2) 0.8738(4) -0.01423(17) 0.0708(9) Uani 1 1 d . . .
H17A H 0.2823 0.9217 -0.0485 0.085 Uiso 1 1 calc R . .
C18 C 0.3899(2) 0.8623(4) -0.01840(15) 0.0679(9) Uani 1 1 d . . .
H18A H 0.4116 0.9020 -0.0558 0.081 Uiso 1 1 calc R . .
C19 C 0.43582(17) 0.7925(3) 0.03210(14) 0.0551(7) Uani 1 1 d . . .
H19A H 0.4884 0.7865 0.0290 0.066 Uiso 1 1 calc R . .
C20 C 0.52620(19) 0.2293(3) 0.31151(15) 0.0625(8) Uani 1 1 d . . .
C21 C 0.5902(2) 0.1715(3) 0.28273(17) 0.0701(10) Uani 1 1 d . . .
C22 C 0.6320(2) 0.0505(4) 0.3138(2) 0.0887(12) Uani 1 1 d . . .
H22A H 0.6751 0.0151 0.2947 0.106 Uiso 1 1 calc R . .
C23 C 0.6102(3) -0.0161(4) 0.3716(3) 0.1020(16) Uani 1 1 d . . .
C24 C 0.5444(3) 0.0313(5) 0.3948(2) 0.1115(17) Uani 1 1 d . . .
H24A H 0.5269 -0.0186 0.4318 0.134 Uiso 1 1 calc R . .
C25 C 0.5021(2) 0.1482(4) 0.36730(19) 0.0850(12) Uani 1 1 d . . .
C26 C 0.6172(2) 0.2219(4) 0.21661(18) 0.0835(11) Uani 1 1 d . . .
H26A H 0.5861 0.3041 0.1988 0.125 Uiso 1 1 calc R . .
H26B H 0.6133 0.1400 0.1849 0.125 Uiso 1 1 calc R . .
H26C H 0.6697 0.2539 0.2238 0.125 Uiso 1 1 calc R . .
C27 C 0.6602(3) -0.1391(5) 0.4052(3) 0.162(3) Uani 1 1 d . . .
H27A H 0.6379 -0.1748 0.4448 0.243 Uiso 1 1 calc R . .
H27B H 0.7104 -0.0997 0.4182 0.243 Uiso 1 1 calc R . .
H27C H 0.6640 -0.2207 0.3739 0.243 Uiso 1 1 calc R . .
C28 C 0.4289(3) 0.1831(5) 0.3990(2) 0.1113(16) Uani 1 1 d . . .
H28A H 0.4235 0.1150 0.4359 0.167 Uiso 1 1 calc R . .
H28B H 0.3861 0.1718 0.3655 0.167 Uiso 1 1 calc R . .
H28C H 0.4307 0.2845 0.4156 0.167 Uiso 1 1 calc R . .
C29 C 0.42943(16) 0.4727(3) 0.32961(13) 0.0542(7) Uani 1 1 d . . .
C30 C 0.46529(18) 0.5496(4) 0.38628(14) 0.0648(9) Uani 1 1 d . . .
C31 C 0.4254(2) 0.6545(4) 0.42061(17) 0.0851(12) Uani 1 1 d . . .
H31A H 0.4515 0.7068 0.4563 0.102 Uiso 1 1 calc R . .
C32 C 0.3499(2) 0.6850(5) 0.4049(2) 0.0884(12) Uani 1 1 d . . .
C33 C 0.3135(2) 0.6024(4) 0.35397(17) 0.0750(10) Uani 1 1 d . . .
H33A H 0.2612 0.6174 0.3435 0.090 Uiso 1 1 calc R . .
C34 C 0.35027(17) 0.4967(4) 0.31688(14) 0.0602(8) Uani 1 1 d . . .
C35 C 0.5466(2) 0.5211(5) 0.41227(16) 0.0901(12) Uani 1 1 d . . .
H35A H 0.5601 0.5843 0.4509 0.135 Uiso 1 1 calc R . .
H35B H 0.5795 0.5432 0.3772 0.135 Uiso 1 1 calc R . .
H35C H 0.5526 0.4176 0.4254 0.135 Uiso 1 1 calc R . .
C36 C 0.3102(3) 0.8043(6) 0.4427(3) 0.139(2) Uani 1 1 d . . .
H36A H 0.2574 0.8106 0.4251 0.209 Uiso 1 1 calc R . .
H36B H 0.3347 0.8994 0.4372 0.209 Uiso 1 1 calc R . .
H36C H 0.3131 0.7788 0.4901 0.209 Uiso 1 1 calc R . .
C37 C 0.30044(17) 0.4104(4) 0.26513(16) 0.0740(10) Uani 1 1 d . . .
H37A H 0.2485 0.4449 0.2649 0.111 Uiso 1 1 calc R . .
H37B H 0.3028 0.3053 0.2762 0.111 Uiso 1 1 calc R . .
H37C H 0.3181 0.4255 0.2211 0.111 Uiso 1 1 calc R . .

loop_
_atom_site_aniso_label
_atom_site_aniso_U_11
_atom_site_aniso_U_22
_atom_site_aniso_U_33
_atom_site_aniso_U_23
_atom_site_aniso_U_13
_atom_site_aniso_U_12
P1 0.0514(4) 0.0349(4) 0.0388(4) -0.0015(3) 0.0077(3) -0.0023(3)
N1 0.0489(14) 0.0440(14) 0.0461(13) 0.0044(10) 0.0047(10) -0.0031(11)
C1 0.0482(14) 0.0344(15) 0.0410(14) -0.0024(11) 0.0068(11) -0.0020(12)
B1 0.0619(19) 0.046(2) 0.0463(18) 0.0051(15) -0.0023(15) -0.0126(16)
C2 0.0539(15) 0.0386(16) 0.0466(15) -0.0003(12) 0.0045(12) -0.0043(13)
N2 0.0608(18) 0.0547(16) 0.0622(16) 0.0022(13) 0.0071(13) 0.0037(13)
C3 0.0714(19) 0.0405(17) 0.0543(17) 0.0063(14) -0.0015(14) -0.0080(15)
N3 0.0525(17) 0.108(3) 0.113(2) 0.000(2) -0.0025(16) 0.0055(17)
C4 0.0706(19) 0.0352(16) 0.0637(19) -0.0043(14) -0.0033(15) -0.0045(14)
C5 0.0747(19) 0.0455(18) 0.0461(16) -0.0095(14) -0.0007(14) -0.0011(15)
C6 0.0660(17) 0.0389(16) 0.0434(15) -0.0014(12) 0.0052(13) -0.0021(14)
C7 0.0625(17) 0.0405(16) 0.0463(15) -0.0027(12) 0.0097(13) 0.0026(13)
C8 0.0499(15) 0.0430(16) 0.0415(14) 0.0037(12) 0.0041(12) -0.0006(13)
C9 0.0593(18) 0.062(2) 0.0532(17) -0.0041(15) 0.0102(14) 0.0034(15)
C10 0.0584(19) 0.099(3) 0.065(2) 0.002(2) 0.0179(16) 0.013(2)
C11 0.0484(17) 0.099(3) 0.063(2) 0.022(2) 0.0061(15) -0.0018(19)
C12 0.0575(18) 0.073(2) 0.075(2) 0.0103(18) 0.0046(16) -0.0139(17)
C13 0.0586(17) 0.0518(19) 0.0645(19) -0.0008(15) 0.0084(14) -0.0094(15)
C14 0.0579(16) 0.0317(14) 0.0435(15) -0.0049(12) 0.0053(12) -0.0032(13)
C15 0.0560(17) 0.0469(18) 0.0588(18) 0.0011(14) 0.0021(14) -0.0059(14)
C16 0.0598(18) 0.059(2) 0.076(2) -0.0027(18) -0.0118(16) -0.0026(16)
C17 0.089(2) 0.052(2) 0.066(2) 0.0042(16) -0.0221(18) -0.0017(18)
C18 0.095(3) 0.058(2) 0.0498(17) 0.0100(15) 0.0004(17) -0.0029(18)
C19 0.0665(18) 0.0502(18) 0.0487(16) 0.0038(14) 0.0059(14) 0.0012(15)
C20 0.079(2) 0.0456(18) 0.0588(19) 0.0078(15) -0.0149(16) -0.0098(17)
C21 0.095(2) 0.0411(18) 0.068(2) -0.0023(16) -0.0272(19) -0.0008(18)
C22 0.106(3) 0.048(2) 0.103(3) -0.011(2) -0.045(2) 0.006(2)
C23 0.130(4) 0.045(2) 0.117(4) 0.027(2) -0.065(3) -0.017(2)
C24 0.128(4) 0.075(3) 0.120(4) 0.052(3) -0.053(3) -0.038(3)
C25 0.102(3) 0.062(2) 0.084(2) 0.031(2) -0.029(2) -0.029(2)
C26 0.103(3) 0.070(2) 0.076(2) -0.0119(19) 0.002(2) 0.029(2)
C27 0.166(5) 0.070(3) 0.229(6) 0.069(4) -0.102(5) -0.019(3)
C28 0.118(3) 0.115(4) 0.101(3) 0.059(3) 0.012(3) -0.037(3)
C29 0.0688(19) 0.0552(19) 0.0396(15) 0.0046(13) 0.0101(13) -0.0197(15)
C30 0.073(2) 0.080(2) 0.0422(16) -0.0043(16) 0.0128(15) -0.0313(18)
C31 0.103(3) 0.102(3) 0.055(2) -0.027(2) 0.030(2) -0.043(2)
C32 0.088(3) 0.099(3) 0.086(3) -0.024(2) 0.045(2) -0.027(2)
C33 0.072(2) 0.086(3) 0.071(2) -0.006(2) 0.0292(18) -0.015(2)
C34 0.0634(19) 0.066(2) 0.0523(17) 0.0030(16) 0.0141(15) -0.0162(16)
C35 0.091(3) 0.132(4) 0.0474(18) -0.010(2) 0.0039(17) -0.042(2)
C36 0.128(4) 0.154(5) 0.147(4) -0.073(4) 0.074(3) -0.027(3)
C37 0.0577(18) 0.101(3) 0.064(2) -0.0077(19) 0.0074(15) -0.0170(19)

loop_
_atom_type_symbol
_atom_type_description
_atom_type_scat_dispersion_real
_atom_type_scat_dispersion_imag
_atom_type_scat_source
C C 0.0033 0.0016 'International Tables Vol C Tables 4.2.6.8 and 6.1.1.4'
H H 0.0000 0.0000 'International Tables Vol C Tables 4.2.6.8 and 6.1.1.4'
B B 0.0013 0.0007 'International Tables Vol C Tables 4.2.6.8 and 6.1.1.4'
N N 0.0061 0.0033 'International Tables Vol C Tables 4.2.6.8 and 6.1.1.4'
P P 0.1023 0.0942 'International Tables Vol C Tables 4.2.6.8 and 6.1.1.4'

loop_
_geom_angle_atom_site_label_1
_geom_angle_atom_site_label_2
_geom_angle_atom_site_label_3
_geom_angle
_geom_angle_site_symmetry_1
_geom_angle_site_symmetry_3
_geom_angle_publ_flag
C8 P1 C7 110.76(13) . . ?
C8 P1 C1 111.46(12) . . ?
C7 P1 C1 119.48(12) . . ?
C8 P1 C14 106.35(12) . . ?
C7 P1 C14 102.05(12) . . ?
C1 P1 C14 105.32(11) . . ?
C8 P1 N1 75.72(9) . . ?
C7 P1 N1 76.62(10) . . ?
C1 P1 N1 74.12(9) . . ?
C14 P1 N1 177.88(10) . . ?
N2 N1 B1 129.6(2) . . ?
N2 N1 P1 129.61(18) . . ?
B1 N1 P1 98.71(15) . . ?
C6 C1 C2 120.9(2) . . ?
C6 C1 P1 113.95(19) . . ?
C2 C1 P1 125.00(19) . . ?
N1 B1 C20 111.0(2) . . ?
N1 B1 C2 99.7(2) . . ?
C20 B1 C2 109.1(2) . . ?
N1 B1 C29 101.8(2) . . ?
C20 B1 C29 118.0(2) . . ?
C2 B1 C29 115.4(2) . . ?
C3 C2 C1 114.8(2) . . ?
C3 C2 B1 118.7(2) . . ?
C1 C2 B1 126.3(2) . . ?
N3 N2 N1 175.1(3) . . ?
C4 C3 C2 124.3(3) . . ?
C4 C3 H3A 117.9 . . ?
C2 C3 H3A 117.9 . . ?
C3 C4 C5 119.5(3) . . ?
C3 C4 H4A 120.3 . . ?
C5 C4 H4A 120.3 . . ?
C6 C5 C4 118.9(3) . . ?
C6 C5 H5A 120.6 . . ?
C4 C5 H5A 120.6 . . ?
C5 C6 C1 121.4(3) . . ?
C5 C6 H6A 119.3 . . ?
C1 C6 H6A 119.3 . . ?
P1 C7 H7A 109.5 . . ?
P1 C7 H7B 109.5 . . ?
H7A C7 H7B 109.5 . . ?
P1 C7 H7C 109.5 . . ?
H7A C7 H7C 109.5 . . ?
H7B C7 H7C 109.5 . . ?
C9 C8 C13 119.3(3) . . ?
C9 C8 P1 120.1(2) . . ?
C13 C8 P1 120.6(2) . . ?
C8 C9 C10 119.8(3) . . ?
C8 C9 H9A 120.1 . . ?
C10 C9 H9A 120.1 . . ?
C11 C10 C9 120.3(3) . . ?
C11 C10 H10A 119.8 . . ?
C9 C10 H10A 119.8 . . ?
C12 C11 C10 120.1(3) . . ?
C12 C11 H11A 120.0 . . ?
C10 C11 H11A 120.0 . . ?
C11 C12 C13 120.5(3) . . ?
C11 C12 H12A 119.7 . . ?
C13 C12 H12A 119.7 . . ?
C12 C13 C8 120.0(3) . . ?
C12 C13 H13A 120.0 . . ?
C8 C13 H13A 120.0 . . ?
C19 C14 C15 118.6(3) . . ?
C19 C14 P1 122.5(2) . . ?
C15 C14 P1 118.9(2) . . ?
C16 C15 C14 120.2(3) . . ?
C16 C15 H15A 119.9 . . ?
C14 C15 H15A 119.9 . . ?
C17 C16 C15 120.6(3) . . ?
C17 C16 H16A 119.7 . . ?
C15 C16 H16A 119.7 . . ?
C16 C17 C18 119.7(3) . . ?
C16 C17 H17A 120.2 . . ?
C18 C17 H17A 120.2 . . ?
C17 C18 C19 120.5(3) . . ?
C17 C18 H18A 119.7 . . ?
C19 C18 H18A 119.7 . . ?
C18 C19 C14 120.4(3) . . ?
C18 C19 H19A 119.8 . . ?
C14 C19 H19A 119.8 . . ?
C21 C20 C25 115.8(3) . . ?
C21 C20 B1 120.6(3) . . ?
C25 C20 B1 123.6(3) . . ?
C20 C21 C22 120.4(4) . . ?
C20 C21 C26 124.9(3) . . ?
C22 C21 C26 114.6(4) . . ?
C23 C22 C21 121.3(4) . . ?
C23 C22 H22A 119.3 . . ?
C21 C22 H22A 119.3 . . ?
C24 C23 C22 117.5(4) . . ?
C24 C23 C27 123.7(5) . . ?
C22 C23 C27 118.9(5) . . ?
C23 C24 C25 123.6(4) . . ?
C23 C24 H24A 118.2 . . ?
C25 C24 H24A 118.2 . . ?
C24 C25 C20 120.8(4) . . ?
C24 C25 C28 116.3(4) . . ?
C20 C25 C28 122.9(3) . . ?
C21 C26 H26A 109.5 . . ?
C21 C26 H26B 109.5 . . ?
H26A C26 H26B 109.5 . . ?
C21 C26 H26C 109.5 . . ?
H26A C26 H26C 109.5 . . ?
H26B C26 H26C 109.5 . . ?
C23 C27 H27A 109.5 . . ?
C23 C27 H27B 109.5 . . ?
H27A C27 H27B 109.5 . . ?
C23 C27 H27C 109.5 . . ?
H27A C27 H27C 109.5 . . ?
H27B C27 H27C 109.5 . . ?
C25 C28 H28A 109.5 . . ?
C25 C28 H28B 109.5 . . ?
H28A C28 H28B 109.5 . . ?
C25 C28 H28C 109.5 . . ?
H28A C28 H28C 109.5 . . ?
H28B C28 H28C 109.5 . . ?
C34 C29 C30 115.5(3) . . ?
C34 C29 B1 126.0(2) . . ?
C30 C29 B1 118.1(3) . . ?
C31 C30 C29 120.6(3) . . ?
C31 C30 C35 117.1(3) . . ?
C29 C30 C35 122.3(3) . . ?
C32 C31 C30 123.2(3) . . ?
C32 C31 H31A 118.4 . . ?
C30 C31 H31A 118.4 . . ?
C33 C32 C31 116.3(3) . . ?
C33 C32 C36 122.9(4) . . ?
C31 C32 C36 120.7(4) . . ?
C32 C33 C34 123.4(3) . . ?
C32 C33 H33A 118.3 . . ?
C34 C33 H33A 118.3 . . ?
C33 C34 C29 120.5(3) . . ?
C33 C34 C37 116.1(3) . . ?
C29 C34 C37 123.4(3) . . ?
C30 C35 H35A 109.5 . . ?
C30 C35 H35B 109.5 . . ?
H35A C35 H35B 109.5 . . ?
C30 C35 H35C 109.5 . . ?
H35A C35 H35C 109.5 . . ?
H35B C35 H35C 109.5 . . ?
C32 C36 H36A 109.5 . . ?
C32 C36 H36B 109.5 . . ?
H36A C36 H36B 109.5 . . ?
C32 C36 H36C 109.5 . . ?
H36A C36 H36C 109.5 . . ?
H36B C36 H36C 109.5 . . ?
C34 C37 H37A 109.5 . . ?
C34 C37 H37B 109.5 . . ?
H37A C37 H37B 109.5 . . ?
C34 C37 H37C 109.5 . . ?
H37A C37 H37C 109.5 . . ?
H37B C37 H37C 109.5 . . ?

loop_
_geom_bond_atom_site_label_1
_geom_bond_atom_site_label_2
_geom_bond_distance
_geom_bond_site_symmetry_2
_geom_bond_publ_flag
P1 C8 1.793(3) . ?
P1 C7 1.799(3) . ?
P1 C1 1.816(3) . ?
P1 C14 1.819(3) . ?
P1 N1 2.790(2) . ?
N1 N2 1.213(3) . ?
N1 B1 1.623(4) . ?
C1 C6 1.403(4) . ?
C1 C2 1.414(4) . ?
B1 C20 1.636(5) . ?
B1 C2 1.643(4) . ?
B1 C29 1.657(4) . ?
C2 C3 1.400(4) . ?
N2 N3 1.150(4) . ?
C3 C4 1.377(4) . ?
C3 H3A 0.9400 . ?
C4 C5 1.383(4) . ?
C4 H4A 0.9400 . ?
C5 C6 1.375(4) . ?
C5 H5A 0.9400 . ?
C6 H6A 0.9400 . ?
C7 H7A 0.9700 . ?
C7 H7B 0.9700 . ?
C7 H7C 0.9700 . ?
C8 C9 1.382(4) . ?
C8 C13 1.390(4) . ?
C9 C10 1.386(4) . ?
C9 H9A 0.9400 . ?
C10 C11 1.381(5) . ?
C10 H10A 0.9400 . ?
C11 C12 1.356(5) . ?
C11 H11A 0.9400 . ?
C12 C13 1.383(4) . ?
C12 H12A 0.9400 . ?
C13 H13A 0.9400 . ?
C14 C19 1.389(4) . ?
C14 C15 1.398(4) . ?
C15 C16 1.384(4) . ?
C15 H15A 0.9400 . ?
C16 C17 1.375(5) . ?
C16 H16A 0.9400 . ?
C17 C18 1.375(5) . ?
C17 H17A 0.9400 . ?
C18 C19 1.387(4) . ?
C18 H18A 0.9400 . ?
C19 H19A 0.9400 . ?
C20 C21 1.414(5) . ?
C20 C25 1.429(5) . ?
C21 C22 1.426(5) . ?
C21 C26 1.515(5) . ?
C22 C23 1.385(6) . ?
C22 H22A 0.9400 . ?
C23 C24 1.360(7) . ?
C23 C27 1.533(5) . ?
C24 C25 1.376(5) . ?
C24 H24A 0.9400 . ?
C25 C28 1.525(6) . ?
C26 H26A 0.9700 . ?
C26 H26B 0.9700 . ?
C26 H26C 0.9700 . ?
C27 H27A 0.9700 . ?
C27 H27B 0.9700 . ?
C27 H27C 0.9700 . ?
C28 H28A 0.9700 . ?
C28 H28B 0.9700 . ?
C28 H28C 0.9700 . ?
C29 C34 1.418(4) . ?
C29 C30 1.426(4) . ?
C30 C31 1.394(5) . ?
C30 C35 1.508(5) . ?
C31 C32 1.373(5) . ?
C31 H31A 0.9400 . ?
C32 C33 1.372(5) . ?
C32 C36 1.520(6) . ?
C33 C34 1.400(4) . ?
C33 H33A 0.9400 . ?
C34 C37 1.511(4) . ?
C35 H35A 0.9700 . ?
C35 H35B 0.9700 . ?
C35 H35C 0.9700 . ?
C36 H36A 0.9700 . ?
C36 H36B 0.9700 . ?
C36 H36C 0.9700 . ?
C37 H37A 0.9700 . ?
C37 H37B 0.9700 . ?
C37 H37C 0.9700 . ?
